data_7033302
loop_
_publ_author_name
'Das, Mriganka'
'Nasani, Rajendar'
'Saha, Manideepa'
'Mobin, Shaikh M.'
'Mukhopadhyay, Suman'

_publ_section_title
;
 Nickel(ii) complexes with a flexible piperazinyl moiety: studies on DNA
 and protein binding and catecholase like properties.
;
_journal_issue 5
_journal_name_full 'Dalton transactions (Cambridge, England : 2003)'
_journal_page_first 2299
_journal_page_last 2310
_journal_paper_doi 10.1039/c4dt02675f
_journal_volume 44
_journal_year 2015
_chemical_formula_sum 'C16 H21 Cl N3 Ni O5'
_chemical_formula_weight 429.52
_chemical_name_systematic
;
 ?
;
_space_group_IT_number 61
_symmetry_cell_setting orthorhombic
_symmetry_space_group_name_Hall '-P 2ac 2ab'
_symmetry_space_group_name_H-M 'P b c a'
_atom_sites_solution_hydrogens geom
_atom_sites_solution_primary direct
_atom_sites_solution_secondary difmap
_audit_creation_method SHELXL-97
_audit_update_record
;
2014-04-02 deposited with the CCDC.
2014-12-02 downloaded from the CCDC.
;
_cell_angle_alpha 90.00
_cell_angle_beta 90.00
_cell_angle_gamma 90.00
_cell_formula_units_Z 8
_cell_length_a 10.1342(2)
_cell_length_b 17.1147(3)
_cell_length_c 21.5781(4)
_cell_measurement_reflns_used 10112
_cell_measurement_temperature 150(2)
_cell_measurement_theta_max 72.0343
_cell_measurement_theta_min 3.2932
_cell_volume 3742.59(12)
_computing_cell_refinement 'CrysAlis RED, Oxford Diffraction Ltd.,'
_computing_data_collection 'CrysAlis CCD, Oxford Diffraction Ltd.,'
_computing_data_reduction 'CrysAlis RED, Oxford Diffraction Ltd.,'
_computing_molecular_graphics Ortep3
_computing_publication_material Shelx97
_computing_structure_refinement 'SHELXL-97 (Sheldrick, 1997)'
_computing_structure_solution 'SHELXS-97 (Sheldrick, 1997)'
_diffrn_ambient_temperature 150(2)
_diffrn_detector_area_resol_mean 15.9948
_diffrn_measured_fraction_theta_full 0.996
_diffrn_measured_fraction_theta_max 0.996
_diffrn_measurement_device_type 'OXFORD DIFFRACTION SUPER NOVA'
_diffrn_measurement_method \w/q-scan
_diffrn_radiation_monochromator graphite
_diffrn_radiation_source 'Micro-Focus (Cu) X-ray Source'
_diffrn_radiation_type CuK\a
_diffrn_radiation_wavelength 1.5418
_diffrn_reflns_av_R_equivalents 0.0230
_diffrn_reflns_av_sigmaI/netI 0.0118
_diffrn_reflns_limit_h_max 12
_diffrn_reflns_limit_h_min -9
_diffrn_reflns_limit_k_max 21
_diffrn_reflns_limit_k_min -20
_diffrn_reflns_limit_l_max 26
_diffrn_reflns_limit_l_min -25
_diffrn_reflns_number 26518
_diffrn_reflns_theta_full 72.18
_diffrn_reflns_theta_max 72.18
_diffrn_reflns_theta_min 4.10
_exptl_absorpt_coefficient_mu 3.098
_exptl_absorpt_correction_T_max 0.5624
_exptl_absorpt_correction_T_min 0.4280
_exptl_absorpt_correction_type multi-scan
_exptl_absorpt_process_details
;
CrysAlis RED, Oxford Diffraction Ltd.,
Version 1.171.31.7 (release 18-10-2006 CrysAlis171 .NET)
(compiled Oct 18 2006,16:28:17)
Empirical absorption correction using spherical harmonics,
 implemented in SCALE3 ABSPACK scaling algorithm.
;
_exptl_crystal_colour ORANGE
_exptl_crystal_density_diffrn 1.525
_exptl_crystal_density_method 'not measured'
_exptl_crystal_description block
_exptl_crystal_F_000 1784
_exptl_crystal_size_max 0.33
_exptl_crystal_size_mid 0.26
_exptl_crystal_size_min 0.21
_refine_diff_density_max 0.477
_refine_diff_density_min -0.365
_refine_diff_density_rms 0.054
_refine_ls_extinction_method none
_refine_ls_goodness_of_fit_ref 1.063
_refine_ls_hydrogen_treatment riding
_refine_ls_matrix_type full
_refine_ls_number_parameters 273
_refine_ls_number_reflns 3684
_refine_ls_number_restraints 0
_refine_ls_restrained_S_all 1.063
_refine_ls_R_factor_all 0.0546
_refine_ls_R_factor_gt 0.0469
_refine_ls_shift/su_max 0.000
_refine_ls_shift/su_mean 0.000
_refine_ls_structure_factor_coef Fsqd
_refine_ls_weighting_details 'calc w=1/[\s^2^(Fo^2^)+(0.0810P)^2^+1.5916P] where P=(Fo^2^+2Fc^2^)/3'
_refine_ls_weighting_scheme calc
_refine_ls_wR_factor_gt 0.1400
_refine_ls_wR_factor_ref 0.1490
_reflns_number_gt 3019
_reflns_number_total 3684
_reflns_threshold_expression >2sigma(I)
_cod_data_source_file c4dt02675f2.cif
_cod_data_source_block sm142
_cod_depositor_comments
;
The following automatic conversions were performed:

'_symmetry_cell_setting' value 'Orthorhombic' changed to
'orthorhombic' according to
/usr/data/users/saulius/crontab/automatic-downloads/rss-feeds/RSC/lib/dictionaries/cif_core.dic
dictionary named 'cif_core.dic' version 2.4.2 from 2011-04-26.

Automatic conversion script
Id: cif_fix_values 2935 2014-11-11 08:27:57Z andrius 

 Adding full bibliography for 7033300--7033303.cif.
;
_cod_database_code 7033302

loop_
_symmetry_equiv_pos_as_xyz
'x, y, z'
'-x+1/2, -y, z+1/2'
'x+1/2, -y+1/2, -z'
'-x, y+1/2, -z+1/2'
'-x, -y, -z'
'x-1/2, y, -z-1/2'
'-x-1/2, y-1/2, z'
'x, -y-1/2, z-1/2'

loop_
_atom_site_label
_atom_site_type_symbol
_atom_site_fract_x
_atom_site_fract_y
_atom_site_fract_z
_atom_site_U_iso_or_equiv
_atom_site_adp_type
_atom_site_occupancy
_atom_site_symmetry_multiplicity
_atom_site_calc_flag
_atom_site_refinement_flags
_atom_site_disorder_assembly
_atom_site_disorder_group
Ni1 Ni 1.00182(4) 0.24728(2) 0.17097(2) 0.05460(18) Uani 1 1 d . . .
O1 O 0.93443(19) 0.19946(10) 0.23883(8) 0.0619(4) Uani 1 1 d . . .
N1 N 0.9246(2) 0.18557(13) 0.11198(10) 0.0621(5) Uani 1 1 d . . .
N2 N 1.0834(2) 0.30416(15) 0.10683(11) 0.0691(6) Uani 1 1 d . . .
N3 N 1.0843(2) 0.33359(13) 0.21396(11) 0.0682(6) Uani 1 1 d . . .
C1 C 0.8598(2) 0.13762(14) 0.23701(12) 0.0582(6) Uani 1 1 d . . .
C2 C 0.8195(3) 0.10121(16) 0.18353(14) 0.0686(7) Uani 1 1 d . . .
H2 H 0.7689 0.0548 0.1879 0.082 Uiso 1 1 calc R . .
C3 C 0.8469(3) 0.12672(16) 0.12282(14) 0.0678(7) Uani 1 1 d . . .
C4 C 0.7818(4) 0.0828(2) 0.07026(18) 0.1026(12) Uani 1 1 d . . .
H4A H 0.7245 0.1184 0.0470 0.154 Uiso 1 1 calc R . .
H4B H 0.7289 0.0398 0.0871 0.154 Uiso 1 1 calc R . .
H4C H 0.8497 0.0616 0.0426 0.154 Uiso 1 1 calc R . .
C5 C 0.9429(4) 0.2165(2) 0.04901(14) 0.0855(9) Uani 1 1 d . . .
H5A H 0.8678 0.2507 0.0379 0.103 Uiso 1 1 calc R . .
H5B H 0.9464 0.1730 0.0189 0.103 Uiso 1 1 calc R . .
C6 C 1.0677(5) 0.2617(3) 0.04663(16) 0.0989(12) Uani 1 1 d . . .
H6A H 1.0650 0.2995 0.0119 0.119 Uiso 1 1 calc R . .
H6B H 1.1433 0.2260 0.0400 0.119 Uiso 1 1 calc R . .
C7 C 1.2231(3) 0.3119(2) 0.12469(16) 0.0830(9) Uani 1 1 d . . .
H7A H 1.2660 0.3538 0.1004 0.100 Uiso 1 1 calc R . .
H7B H 1.2708 0.2623 0.1171 0.100 Uiso 1 1 calc R . .
C8 C 1.2247(3) 0.3319(2) 0.19343(16) 0.0816(9) Uani 1 1 d . . .
H8A H 1.2746 0.2919 0.2169 0.098 Uiso 1 1 calc R . .
H8B H 1.2667 0.3834 0.2002 0.098 Uiso 1 1 calc R . .
C9 C 1.0213(3) 0.3816(2) 0.11278(16) 0.0795(9) Uani 1 1 d . . .
H9A H 0.9304 0.3806 0.0960 0.095 Uiso 1 1 calc R . .
H9B H 1.0728 0.4213 0.0898 0.095 Uiso 1 1 calc R . .
C10 C 1.0192(3) 0.40059(19) 0.18108(18) 0.0826(9) Uani 1 1 d . . .
H10A H 1.0678 0.4497 0.1891 0.099 Uiso 1 1 calc R . .
H10B H 0.9273 0.4070 0.1957 0.099 Uiso 1 1 calc R . .
C11 C 0.8210(3) 0.10828(14) 0.29920(13) 0.0636(7) Uani 1 1 d . . .
C12 C 0.7034(3) 0.06865(17) 0.30916(18) 0.0821(9) Uani 1 1 d . . .
H12 H 0.6458 0.0588 0.2753 0.099 Uiso 1 1 calc R . .
C13 C 0.6691(4) 0.0433(2) 0.3679(3) 0.1046(14) Uani 1 1 d . . .
H13 H 0.5889 0.0156 0.3740 0.126 Uiso 1 1 calc R . .
C14 C 0.7497(5) 0.0578(2) 0.4170(2) 0.1102(15) Uani 1 1 d . . .
H14 H 0.7248 0.0409 0.4572 0.132 Uiso 1 1 calc R . .
C15 C 0.8682(5) 0.0973(2) 0.40853(17) 0.1008(12) Uani 1 1 d . . .
H15 H 0.9251 0.1067 0.4427 0.121 Uiso 1 1 calc R . .
C16 C 0.9024(4) 0.12288(18) 0.34973(15) 0.0795(9) Uani 1 1 d . . .
H16 H 0.9825 0.1507 0.3439 0.095 Uiso 1 1 calc R . .
Cl1 Cl 0.61331(8) 0.35399(5) 0.10991(4) 0.0829(3) Uani 1 1 d . . .
O111 O 0.7040(7) 0.3555(9) 0.0602(5) 0.167(6) Uani 0.476(8) 1 d P A 1
O222 O 0.5184(8) 0.4019(6) 0.0752(5) 0.140(4) Uani 0.476(8) 1 d P A 1
O333 O 0.552(2) 0.2896(10) 0.1183(10) 0.256(12) Uani 0.476(8) 1 d P A 1
O444 O 0.6720(14) 0.4021(5) 0.1501(5) 0.167(5) Uani 0.476(8) 1 d P A 1
O11A O 0.645(3) 0.3913(9) 0.0638(5) 0.298(12) Uani 0.524(8) 1 d P A 2
O22A O 0.7128(7) 0.3498(12) 0.1583(4) 0.228(8) Uani 0.524(8) 1 d P A 2
O33A O 0.6029(18) 0.2744(7) 0.0945(6) 0.177(7) Uani 0.524(8) 1 d P A 2
O44A O 0.5113(6) 0.3713(7) 0.1518(4) 0.156(4) Uani 0.524(8) 1 d P A 2

loop_
_atom_site_aniso_label
_atom_site_aniso_U_11
_atom_site_aniso_U_22
_atom_site_aniso_U_33
_atom_site_aniso_U_23
_atom_site_aniso_U_13
_atom_site_aniso_U_12
Ni1 0.0545(3) 0.0529(3) 0.0563(3) 0.00179(16) 0.00308(17) -0.00516(17)
O1 0.0741(11) 0.0506(9) 0.0611(10) -0.0026(7) 0.0078(8) -0.0137(8)
N1 0.0628(13) 0.0621(12) 0.0614(12) -0.0050(10) -0.0031(10) 0.0051(10)
N2 0.0624(13) 0.0788(15) 0.0659(13) 0.0152(11) 0.0024(10) -0.0047(11)
N3 0.0679(14) 0.0619(13) 0.0747(14) 0.0045(11) 0.0003(11) -0.0171(11)
C1 0.0558(13) 0.0449(11) 0.0738(16) 0.0007(11) 0.0057(12) -0.0020(10)
C2 0.0678(16) 0.0505(13) 0.0876(19) -0.0020(13) -0.0073(14) -0.0095(12)
C3 0.0686(16) 0.0589(15) 0.0758(17) -0.0104(13) -0.0158(13) 0.0067(12)
C4 0.122(3) 0.091(2) 0.094(2) -0.0160(19) -0.038(2) -0.018(2)
C5 0.100(2) 0.097(2) 0.0598(16) -0.0054(16) -0.0001(16) -0.002(2)
C6 0.111(3) 0.120(3) 0.066(2) 0.0034(18) 0.015(2) -0.008(2)
C7 0.0546(16) 0.098(2) 0.096(2) 0.0196(18) 0.0111(15) 0.0040(15)
C8 0.0584(16) 0.083(2) 0.103(2) 0.0238(17) -0.0163(15) -0.0101(14)
C9 0.0626(16) 0.080(2) 0.096(2) 0.0287(17) -0.0012(15) -0.0011(14)
C10 0.0656(17) 0.0566(16) 0.126(3) -0.0006(17) 0.0076(17) -0.0052(13)
C11 0.0660(15) 0.0438(12) 0.0810(18) 0.0043(11) 0.0146(13) 0.0020(11)
C12 0.0639(17) 0.0596(16) 0.123(3) 0.0175(16) 0.0249(17) 0.0044(13)
C13 0.090(2) 0.072(2) 0.153(4) 0.032(2) 0.055(3) 0.0126(18)
C14 0.140(4) 0.076(2) 0.115(3) 0.028(2) 0.067(3) 0.019(2)
C15 0.147(4) 0.081(2) 0.075(2) 0.0071(17) 0.023(2) -0.002(2)
C16 0.103(2) 0.0631(16) 0.0727(18) 0.0030(14) 0.0166(17) -0.0124(16)
Cl1 0.0622(4) 0.1021(6) 0.0844(5) -0.0134(4) 0.0051(3) -0.0067(4)
O111 0.066(4) 0.307(18) 0.127(7) -0.048(8) 0.016(4) 0.011(6)
O222 0.104(5) 0.136(7) 0.180(9) -0.048(6) -0.055(5) 0.049(5)
O333 0.247(17) 0.192(17) 0.33(3) 0.112(16) -0.026(17) -0.149(16)
O444 0.250(13) 0.116(6) 0.136(7) -0.001(5) -0.107(8) -0.024(6)
O11A 0.60(3) 0.183(12) 0.109(6) 0.058(8) 0.022(14) -0.201(17)
O22A 0.066(4) 0.53(2) 0.091(4) 0.027(8) -0.019(3) -0.021(8)
O33A 0.314(19) 0.101(6) 0.116(5) -0.019(5) 0.002(8) 0.026(9)
O44A 0.069(4) 0.257(11) 0.141(6) -0.004(6) 0.019(3) 0.040(5)

loop_
_atom_type_symbol
_atom_type_description
_atom_type_scat_dispersion_real
_atom_type_scat_dispersion_imag
_atom_type_scat_source
C C 0.0181 0.0091 'International Tables Vol C Tables 4.2.6.8 and 6.1.1.4'
H H 0.0000 0.0000 'International Tables Vol C Tables 4.2.6.8 and 6.1.1.4'
N N 0.0311 0.0180 'International Tables Vol C Tables 4.2.6.8 and 6.1.1.4'
O O 0.0492 0.0322 'International Tables Vol C Tables 4.2.6.8 and 6.1.1.4'
Cl Cl 0.3639 0.7018 'International Tables Vol C Tables 4.2.6.8 and 6.1.1.4'
Ni Ni -3.0029 0.5091 'International Tables Vol C Tables 4.2.6.8 and 6.1.1.4'

loop_
_geom_angle_atom_site_label_1
_geom_angle_atom_site_label_2
_geom_angle_atom_site_label_3
_geom_angle
O1 Ni1 N1 98.07(9)
O1 Ni1 N2 173.34(9)
N1 Ni1 N2 88.56(11)
O1 Ni1 N3 96.92(9)
N1 Ni1 N3 163.59(10)
N2 Ni1 N3 76.58(10)
C1 O1 Ni1 124.22(16)
C3 N1 C5 121.5(2)
C3 N1 Ni1 125.54(19)
C5 N1 Ni1 112.4(2)
C7 N2 C9 107.9(3)
C7 N2 C6 111.9(3)
C9 N2 C6 117.8(3)
C7 N2 Ni1 106.02(18)
C9 N2 Ni1 102.32(18)
C6 N2 Ni1 109.9(2)
C8 N3 C10 107.1(2)
C8 N3 Ni1 104.8(2)
C10 N3 Ni1 99.60(18)
O1 C1 C2 124.5(2)
O1 C1 C11 113.7(2)
C2 C1 C11 121.8(2)
C1 C2 C3 125.6(3)
C1 C2 H2 117.2
C3 C2 H2 117.2
N1 C3 C2 121.8(2)
N1 C3 C4 121.0(3)
C2 C3 C4 117.2(3)
C3 C4 H4A 109.5
C3 C4 H4B 109.5
H4A C4 H4B 109.5
C3 C4 H4C 109.5
H4A C4 H4C 109.5
H4B C4 H4C 109.5
N1 C5 C6 109.1(3)
N1 C5 H5A 109.9
C6 C5 H5A 109.9
N1 C5 H5B 109.9
C6 C5 H5B 109.9
H5A C5 H5B 108.3
C5 C6 N2 108.3(3)
C5 C6 H6A 110.0
N2 C6 H6A 110.0
C5 C6 H6B 110.0
N2 C6 H6B 110.0
H6A C6 H6B 108.4
N2 C7 C8 106.6(2)
N2 C7 H7A 110.4
C8 C7 H7A 110.4
N2 C7 H7B 110.4
C8 C7 H7B 110.4
H7A C7 H7B 108.6
N3 C8 C7 106.5(2)
N3 C8 H8A 110.4
C7 C8 H8A 110.4
N3 C8 H8B 110.4
C7 C8 H8B 110.4
H8A C8 H8B 108.6
N2 C9 C10 106.5(2)
N2 C9 H9A 110.4
C10 C9 H9A 110.4
N2 C9 H9B 110.4
C10 C9 H9B 110.4
H9A C9 H9B 108.6
N3 C10 C9 106.9(3)
N3 C10 H10A 110.3
C9 C10 H10A 110.3
N3 C10 H10B 110.3
C9 C10 H10B 110.3
H10A C10 H10B 108.6
C12 C11 C16 118.4(3)
C12 C11 C1 122.1(3)
C16 C11 C1 119.4(2)
C13 C12 C11 120.7(4)
C13 C12 H12 119.7
C11 C12 H12 119.7
C14 C13 C12 120.3(4)
C14 C13 H13 119.8
C12 C13 H13 119.8
C13 C14 C15 120.4(4)
C13 C14 H14 119.8
C15 C14 H14 119.8
C16 C15 C14 119.3(4)
C16 C15 H15 120.3
C14 C15 H15 120.3
C15 C16 C11 120.8(3)
C15 C16 H16 119.6
C11 C16 H16 119.6
O11A Cl1 O333 133.8(12)
O11A Cl1 O444 95.2(8)
O333 Cl1 O444 130.9(11)
O11A Cl1 O44A 127.1(13)
O333 Cl1 O44A 74.6(11)
O444 Cl1 O44A 77.2(7)
O11A Cl1 O33A 109.4(9)
O333 Cl1 O33A 33.0(12)
O444 Cl1 O33A 141.7(8)
O44A Cl1 O33A 107.6(8)
O11A Cl1 O111 37.3(13)
O333 Cl1 O111 116.0(12)
O444 Cl1 O111 101.1(8)
O44A Cl1 O111 164.4(7)
O33A Cl1 O111 83.5(8)
O11A Cl1 O22A 115.4(12)
O333 Cl1 O22A 101.0(12)
O444 Cl1 O22A 41.8(7)
O44A Cl1 O22A 93.3(5)
O33A Cl1 O22A 100.1(11)
O111 Cl1 O22A 95.5(5)
O11A Cl1 O222 57.6(12)
O333 Cl1 O222 103.7(11)
O444 Cl1 O222 106.2(5)
O44A Cl1 O222 74.3(5)
O33A Cl1 O222 111.7(8)
O111 Cl1 O222 91.6(6)
O22A Cl1 O222 148.0(8)

loop_
_geom_bond_atom_site_label_1
_geom_bond_atom_site_label_2
_geom_bond_distance
Ni1 O1 1.8112(17)
Ni1 N1 1.830(2)
Ni1 N2 1.883(2)
Ni1 N3 1.934(2)
O1 C1 1.302(3)
N1 C3 1.300(4)
N1 C5 1.470(4)
N2 C7 1.473(4)
N2 C9 1.473(4)
N2 C6 1.497(4)
N3 C8 1.490(4)
N3 C10 1.501(4)
C1 C2 1.373(4)
C1 C11 1.486(4)
C2 C3 1.408(4)
C2 H2 0.9500
C3 C4 1.513(4)
C4 H4A 0.9800
C4 H4B 0.9800
C4 H4C 0.9800
C5 C6 1.483(6)
C5 H5A 0.9900
C5 H5B 0.9900
C6 H6A 0.9900
C6 H6B 0.9900
C7 C8 1.522(5)
C7 H7A 0.9900
C7 H7B 0.9900
C8 H8A 0.9900
C8 H8B 0.9900
C9 C10 1.509(5)
C9 H9A 0.9900
C9 H9B 0.9900
C10 H10A 0.9900
C10 H10B 0.9900
C11 C12 1.388(4)
C11 C16 1.390(4)
C12 C13 1.384(5)
C12 H12 0.9500
C13 C14 1.360(6)
C13 H13 0.9500
C14 C15 1.390(7)
C14 H14 0.9500
C15 C16 1.386(5)
C15 H15 0.9500
C16 H16 0.9500
Cl1 O11A 1.224(8)
Cl1 O333 1.276(10)
Cl1 O444 1.336(8)
Cl1 O44A 1.405(6)
Cl1 O33A 1.406(11)
Cl1 O111 1.413(9)
Cl1 O22A 1.453(7)
Cl1 O222 1.469(7)

loop_
_geom_torsion_atom_site_label_1
_geom_torsion_atom_site_label_2
_geom_torsion_atom_site_label_3
_geom_torsion_atom_site_label_4
_geom_torsion
N1 Ni1 O1 C1 2.8(2)
N2 Ni1 O1 C1 -171.9(8)
N3 Ni1 O1 C1 176.1(2)
O1 Ni1 N1 C3 -0.2(2)
N2 Ni1 N1 C3 179.2(2)
N3 Ni1 N1 C3 -155.9(3)
O1 Ni1 N1 C5 171.0(2)
N2 Ni1 N1 C5 -9.6(2)
N3 Ni1 N1 C5 15.3(5)
O1 Ni1 N2 C7 42.0(9)
N1 Ni1 N2 C7 -132.7(2)
N3 Ni1 N2 C7 54.3(2)
O1 Ni1 N2 C9 -71.0(9)
N1 Ni1 N2 C9 114.3(2)
N3 Ni1 N2 C9 -58.63(19)
O1 Ni1 N2 C6 163.1(8)
N1 Ni1 N2 C6 -11.6(2)
N3 Ni1 N2 C6 175.4(3)
O1 Ni1 N3 C8 125.74(18)
N1 Ni1 N3 C8 -78.5(4)
N2 Ni1 N3 C8 -52.83(18)
O1 Ni1 N3 C10 -123.59(18)
N1 Ni1 N3 C10 32.2(4)
N2 Ni1 N3 C10 57.84(18)
Ni1 O1 C1 C2 -1.5(4)
Ni1 O1 C1 C11 178.12(16)
O1 C1 C2 C3 -3.2(5)
C11 C1 C2 C3 177.2(3)
C5 N1 C3 C2 -174.1(3)
Ni1 N1 C3 C2 -3.7(4)
C5 N1 C3 C4 5.8(4)
Ni1 N1 C3 C4 176.2(3)
C1 C2 C3 N1 6.0(5)
C1 C2 C3 C4 -173.9(3)
C3 N1 C5 C6 -159.7(3)
Ni1 N1 C5 C6 28.7(4)
N1 C5 C6 N2 -37.0(4)
C7 N2 C6 C5 147.1(3)
C9 N2 C6 C5 -87.0(4)
Ni1 N2 C6 C5 29.6(4)
C9 N2 C7 C8 66.1(3)
C6 N2 C7 C8 -162.8(3)
Ni1 N2 C7 C8 -43.0(3)
C10 N3 C8 C7 -65.7(3)
Ni1 N3 C8 C7 39.5(3)
N2 C7 C8 N3 1.1(3)
C7 N2 C9 C10 -67.5(3)
C6 N2 C9 C10 164.7(3)
Ni1 N2 C9 C10 44.0(3)
C8 N3 C10 C9 64.5(3)
Ni1 N3 C10 C9 -44.3(2)
N2 C9 C10 N3 1.4(3)
O1 C1 C11 C12 151.0(2)
C2 C1 C11 C12 -29.4(4)
O1 C1 C11 C16 -26.9(4)
C2 C1 C11 C16 152.7(3)
C16 C11 C12 C13 -1.0(4)
C1 C11 C12 C13 -178.8(3)
C11 C12 C13 C14 0.9(5)
C12 C13 C14 C15 -0.9(6)
C13 C14 C15 C16 1.1(6)
C14 C15 C16 C11 -1.1(5)
C12 C11 C16 C15 1.1(5)
C1 C11 C16 C15 179.0(3)
